data_4331117
loop_
_publ_author_name
'Agata Bia\/lo\'nska'
'Robert Bronisz'

_publ_contact_author_email robert.bronisz@chem.uni.wroc.pl
_publ_section_title
;
 Role of Fe-N-C Geometry Flip-Flop in Bistability in
 Fe(tetrazol-2-yl)4(C2H5CN)2-Type Core Based Coordination Network
;
_journal_name_full 'Inorganic Chemistry'
_journal_page_first 12630
_journal_page_last 12637
_journal_paper_doi 10.1021/ic300880w
_journal_volume 51
_journal_year 2012
_chemical_formula_moiety 'C14 H22 Fe N18, 2(Cl O4)'
_chemical_formula_sum 'C14 H22 Cl2 Fe N18 O8'
_chemical_formula_weight 697.25
_chemical_name_systematic
; 
catena-[bis(\m~2~-1,2-di(tetrazol-2-yl)ethane)-bis(propionitrile)]
-iron(II) diperchlorate  
;
_space_group_IT_number 14
_symmetry_cell_setting monoclinic
_symmetry_space_group_name_Hall '-P 2yn'
_symmetry_space_group_name_H-M 'P 1 21/n 1'
_atom_sites_solution_hydrogens geom
_atom_sites_solution_primary direct
_atom_sites_solution_secondary difmap
_audit_creation_method SHELXL-97
_cell_angle_alpha 90.00
_cell_angle_beta 106.62(3)
_cell_angle_gamma 90.00
_cell_formula_units_Z 2
_cell_length_a 8.364(2)
_cell_length_b 15.170(3)
_cell_length_c 11.595(3)
_cell_measurement_reflns_used 3901
_cell_measurement_temperature 160(2)
_cell_measurement_theta_max 28.77
_cell_measurement_theta_min 2.87
_cell_volume 1409.7(6)
_computing_cell_refinement
;
CrysAlis RED, Oxford Diffraction Ltd.,
Version 1.171.33.52 (release 06-11-2009 CrysAlis171 .NET)
(compiled Nov  6 2009,16:24:50)
;
_computing_data_collection
;
CrysAlis CCD, Oxford Diffraction Ltd.,
Version 1.171.33.52 (release 06-11-2009 CrysAlis171 .NET)
(compiled Nov  6 2009,16:24:50)
;
_computing_data_reduction
;
CrysAlis RED, Oxford Diffraction Ltd.,
Version 1.171.33.52 (release 06-11-2009 CrysAlis171 .NET)
(compiled Nov  6 2009,16:24:50)
;
_computing_structure_refinement
;
SHELXL-97 (Sheldrick, G. M. (2008). <i>Acta Cryst.</i> <b>A64</b>, 112-122.)
;
_computing_structure_solution
;
SHELXS-97 (Sheldrick, G. M. (2008). <i>Acta Cryst.</i> <b>A64</b>, 112-122.)
;
_diffrn_ambient_temperature 160(2)
_diffrn_measured_fraction_theta_full 0.984
_diffrn_measured_fraction_theta_max 0.984
_diffrn_measurement_device_type 'Kuma KM4CCD'
_diffrn_measurement_method '\w scan'
_diffrn_radiation_monochromator graphite
_diffrn_radiation_source 'fine-focus sealed tube'
_diffrn_radiation_type MoK\a
_diffrn_radiation_wavelength 0.71073
_diffrn_reflns_av_R_equivalents 0.0443
_diffrn_reflns_av_sigmaI/netI 0.0526
_diffrn_reflns_limit_h_max 10
_diffrn_reflns_limit_h_min -10
_diffrn_reflns_limit_k_max 19
_diffrn_reflns_limit_k_min -12
_diffrn_reflns_limit_l_max 14
_diffrn_reflns_limit_l_min -14
_diffrn_reflns_number 9451
_diffrn_reflns_theta_full 26.99
_diffrn_reflns_theta_max 26.99
_diffrn_reflns_theta_min 2.87
_diffrn_standards_number 0
_exptl_absorpt_coefficient_mu 0.799
_exptl_absorpt_correction_T_max 0.944
_exptl_absorpt_correction_T_min 0.915
_exptl_absorpt_correction_type analytical
_exptl_absorpt_process_details
;
CrysAlis RED, Oxford Diffraction Ltd.,
Version 1.171.33.52 (release 06-11-2009 CrysAlis171 .NET)
(compiled Nov  6 2009,16:24:50)
Analytical numeric absorption correction using a multifaceted crystal
            model based on expressions derived by R.C. Clark & J.S. Reid.
(Clark, R. C. & Reid, J. S. (1995). Acta Cryst. A51, 887-897)
;
_exptl_crystal_colour colorless
_exptl_crystal_density_diffrn 1.643
_exptl_crystal_description block
_exptl_crystal_F_000 712
_exptl_crystal_size_max 0.19
_exptl_crystal_size_mid 0.09
_exptl_crystal_size_min 0.08
_refine_diff_density_max 0.404
_refine_diff_density_min -0.415
_refine_diff_density_rms 0.062
_refine_ls_extinction_method none
_refine_ls_goodness_of_fit_ref 0.926
_refine_ls_hydrogen_treatment constr
_refine_ls_matrix_type full
_refine_ls_number_parameters 243
_refine_ls_number_reflns 3036
_refine_ls_number_restraints 60
_refine_ls_restrained_S_all 0.920
_refine_ls_R_factor_all 0.0639
_refine_ls_R_factor_gt 0.0349
_refine_ls_shift/su_max 0.001
_refine_ls_shift/su_mean 0.000
_refine_ls_structure_factor_coef Fsqd
_refine_ls_weighting_details 'calc w=1/[\s^2^(Fo^2^)+(0.0447P)^2^+0.0000P] where P=(Fo^2^+2Fc^2^)/3'
_refine_ls_weighting_scheme calc
_refine_ls_wR_factor_gt 0.0756
_refine_ls_wR_factor_ref 0.0823
_reflns_number_gt 2065
_reflns_number_total 3036
_reflns_threshold_expression >2sigma(I)
_cod_data_source_file ic300880w_si_003_3.cif
_cod_data_source_block 2_160_down
_cod_original_sg_symbol_H-M 'P 21/n'
_cod_database_code 4331117

loop_
_symmetry_equiv_pos_as_xyz
'x, y, z'
'-x+1/2, y+1/2, -z+1/2'
'-x, -y, -z'
'x-1/2, -y-1/2, z-1/2'

loop_
_atom_site_label
_atom_site_type_symbol
_atom_site_fract_x
_atom_site_fract_y
_atom_site_fract_z
_atom_site_U_iso_or_equiv
_atom_site_adp_type
_atom_site_occupancy
_atom_site_symmetry_multiplicity
_atom_site_calc_flag
_atom_site_refinement_flags
_atom_site_disorder_assembly
_atom_site_disorder_group
Fe1 Fe 0.0000 0.0000 0.5000 0.02051(13) Uani 1 2 d S . .
Cl1 Cl 0.00529(7) 0.21337(4) 0.09389(5) 0.02963(16) Uani 1 1 d . . .
O1 O 0.0827(2) 0.29483(11) 0.07862(16) 0.0377(4) Uani 1 1 d . A .
O2 O -0.1707(3) 0.2166(2) 0.0360(3) 0.0437(8) Uani 0.923(9) 1 d PU A 1
O3 O 0.0792(5) 0.1421(2) 0.0432(3) 0.0443(8) Uani 0.923(9) 1 d PU A 1
O4 O 0.0359(5) 0.19762(17) 0.2208(2) 0.0448(9) Uani 0.923(9) 1 d PU A 1
O21 O -0.143(5) 0.223(3) -0.009(4) 0.043(5) Uani 0.077(9) 1 d PU A 2
O31 O 0.057(6) 0.132(3) 0.078(4) 0.041(6) Uani 0.077(9) 1 d PU A 2
O41 O -0.056(6) 0.216(2) 0.200(3) 0.042(5) Uani 0.077(9) 1 d PU A 2
N1 N 0.3582(2) -0.01292(13) 0.85396(17) 0.0293(5) Uani 1 1 d . . .
N2 N 0.4156(2) 0.05091(12) 0.79746(16) 0.0217(4) Uani 1 1 d . . .
N3 N 0.3280(2) 0.06337(12) 0.68543(16) 0.0240(4) Uani 1 1 d . . .
N4 N 0.2042(2) 0.00547(12) 0.66558(16) 0.0233(4) Uani 1 1 d . . .
N5 N 0.6346(2) -0.06018(13) 0.69334(17) 0.0274(5) Uani 1 1 d . . .
N6 N 0.7371(2) 0.00106(12) 0.75811(16) 0.0212(4) Uani 1 1 d . . .
N7 N 0.8534(2) 0.02764(13) 0.71114(17) 0.0248(4) Uani 1 1 d . . .
N8 N 0.8295(2) -0.01756(12) 0.61006(16) 0.0236(4) Uani 1 1 d . . .
N20 N -0.0271(2) 0.13986(14) 0.51654(18) 0.0300(5) Uani 1 1 d . B .
C1 C 0.5727(3) 0.09733(16) 0.8518(2) 0.0240(5) Uani 1 1 d . . .
H1A H 0.5705 0.1229 0.9299 0.029 Uiso 1 1 calc R . .
H1B H 0.5851 0.1463 0.7986 0.029 Uiso 1 1 calc R . .
C2 C 0.7205(3) 0.03519(16) 0.87149(19) 0.0241(5) Uani 1 1 d . . .
H2A H 0.8239 0.0669 0.9143 0.029 Uiso 1 1 calc R . .
H2B H 0.7061 -0.0146 0.9228 0.029 Uiso 1 1 calc R . .
C3 C 0.2258(3) -0.03979(17) 0.7686(2) 0.0278(5) Uani 1 1 d . . .
H3A H 0.1541 -0.0858 0.7788 0.033 Uiso 1 1 calc R . .
C4 C 0.6971(3) -0.07003(16) 0.6012(2) 0.0267(5) Uani 1 1 d . . .
H4A H 0.6533 -0.1096 0.5364 0.032 Uiso 1 1 calc R . .
C20 C -0.0212(3) 0.19851(18) 0.5791(2) 0.0315(6) Uani 1 1 d . . .
C21 C -0.0117(12) 0.2704(7) 0.6684(8) 0.0433(17) Uani 0.840(15) 1 d PU B 1
H21A H -0.1202 0.2759 0.6861 0.052 Uiso 0.840(15) 1 calc PR B 1
H21B H 0.0123 0.3271 0.6344 0.052 Uiso 0.840(15) 1 calc PR B 1
C22 C 0.1249(9) 0.2506(3) 0.7841(3) 0.0404(12) Uani 0.840(15) 1 d PU B 1
H22A H 0.1238 0.2957 0.8443 0.061 Uiso 0.840(15) 1 calc PR B 1
H22B H 0.2336 0.2509 0.7678 0.061 Uiso 0.840(15) 1 calc PR B 1
H22C H 0.1052 0.1926 0.8145 0.061 Uiso 0.840(15) 1 calc PR B 1
C211 C 0.002(7) 0.263(4) 0.646(4) 0.036(5) Uani 0.160(15) 1 d PU B 2
H21C H -0.0998 0.3005 0.6221 0.044 Uiso 0.160(15) 1 calc PR B 2
H21D H 0.0941 0.2984 0.6317 0.044 Uiso 0.160(15) 1 calc PR B 2
C221 C 0.044(5) 0.2457(17) 0.786(2) 0.049(5) Uani 0.160(15) 1 d PU B 2
H22D H 0.0633 0.3019 0.8290 0.074 Uiso 0.160(15) 1 calc PR B 2
H22E H 0.1445 0.2091 0.8116 0.074 Uiso 0.160(15) 1 calc PR B 2
H22F H -0.0497 0.2150 0.8028 0.074 Uiso 0.160(15) 1 calc PR B 2

loop_
_atom_site_aniso_label
_atom_site_aniso_U_11
_atom_site_aniso_U_22
_atom_site_aniso_U_33
_atom_site_aniso_U_23
_atom_site_aniso_U_13
_atom_site_aniso_U_12
Fe1 0.0158(2) 0.0299(3) 0.0155(2) -0.0021(2) 0.00392(18) -0.0012(2)
Cl1 0.0283(3) 0.0298(3) 0.0274(3) 0.0001(3) 0.0025(2) -0.0013(3)
O1 0.0378(10) 0.0299(10) 0.0463(11) 0.0055(8) 0.0136(9) -0.0054(8)
O2 0.0208(11) 0.0514(14) 0.0521(19) -0.0123(14) -0.0005(11) -0.0010(10)
O3 0.0457(16) 0.0387(15) 0.048(2) -0.0072(14) 0.0117(14) 0.0105(12)
O4 0.056(2) 0.0497(14) 0.0251(11) 0.0051(10) 0.0052(13) -0.0105(14)
O21 0.032(8) 0.043(7) 0.050(8) -0.006(7) 0.003(6) -0.002(7)
O31 0.042(8) 0.034(8) 0.044(8) -0.011(7) 0.010(7) 0.006(7)
O41 0.049(8) 0.041(7) 0.034(7) 0.007(6) 0.008(6) -0.010(7)
N1 0.0211(10) 0.0434(13) 0.0225(10) 0.0064(9) 0.0049(8) -0.0032(9)
N2 0.0164(9) 0.0310(11) 0.0163(9) 0.0009(8) 0.0022(8) 0.0007(8)
N3 0.0189(9) 0.0333(11) 0.0176(9) 0.0007(8) 0.0019(8) -0.0001(8)
N4 0.0179(9) 0.0322(11) 0.0185(9) 0.0002(9) 0.0030(8) -0.0020(9)
N5 0.0234(10) 0.0368(12) 0.0222(10) -0.0053(9) 0.0070(8) -0.0088(9)
N6 0.0157(8) 0.0320(11) 0.0157(9) -0.0026(8) 0.0044(7) -0.0027(9)
N7 0.0193(9) 0.0356(11) 0.0201(10) -0.0022(8) 0.0066(8) -0.0034(8)
N8 0.0211(10) 0.0334(11) 0.0167(9) -0.0033(8) 0.0062(8) -0.0027(8)
N20 0.0263(12) 0.0331(13) 0.0296(12) 0.0008(10) 0.0064(9) -0.0007(9)
C1 0.0181(11) 0.0328(13) 0.0186(11) -0.0042(10) 0.0014(9) -0.0043(10)
C2 0.0177(11) 0.0394(13) 0.0144(11) -0.0018(10) 0.0031(9) -0.0005(10)
C3 0.0198(12) 0.0357(14) 0.0263(13) 0.0054(11) 0.0043(10) -0.0007(10)
C4 0.0232(12) 0.0338(13) 0.0231(12) -0.0053(11) 0.0067(10) -0.0060(10)
C20 0.0223(12) 0.0351(15) 0.0329(14) 0.0022(13) 0.0014(11) -0.0028(11)
C21 0.035(3) 0.038(2) 0.052(4) -0.021(3) 0.005(2) 0.004(2)
C22 0.048(3) 0.045(2) 0.0299(18) -0.0066(15) 0.014(2) -0.006(2)
C211 0.031(7) 0.040(8) 0.038(8) -0.003(7) 0.011(6) 0.006(6)
C221 0.052(8) 0.044(7) 0.048(7) -0.010(6) 0.009(7) 0.000(7)

loop_
_atom_type_symbol
_atom_type_description
_atom_type_scat_dispersion_real
_atom_type_scat_dispersion_imag
_atom_type_scat_source
C C 0.0033 0.0016 'International Tables Vol C Tables 4.2.6.8 and 6.1.1.4'
H H 0.0000 0.0000 'International Tables Vol C Tables 4.2.6.8 and 6.1.1.4'
N N 0.0061 0.0033 'International Tables Vol C Tables 4.2.6.8 and 6.1.1.4'
O O 0.0106 0.0060 'International Tables Vol C Tables 4.2.6.8 and 6.1.1.4'
Cl Cl 0.1484 0.1585 'International Tables Vol C Tables 4.2.6.8 and 6.1.1.4'
Fe Fe 0.3463 0.8444 'International Tables Vol C Tables 4.2.6.8 and 6.1.1.4'

loop_
_geom_angle_atom_site_label_1
_geom_angle_atom_site_label_2
_geom_angle_atom_site_label_3
_geom_angle
_geom_angle_site_symmetry_1
_geom_angle_site_symmetry_3
N20 Fe1 N20 180.0 . 3_556
N20 Fe1 N4 87.70(7) . .
N20 Fe1 N4 92.30(7) 3_556 .
N20 Fe1 N4 92.30(7) . 3_556
N20 Fe1 N4 87.70(7) 3_556 3_556
N4 Fe1 N4 180.0 . 3_556
N20 Fe1 N8 88.00(7) . 1_455
N20 Fe1 N8 92.00(7) 3_556 1_455
N4 Fe1 N8 88.16(7) . 1_455
N4 Fe1 N8 91.84(7) 3_556 1_455
N20 Fe1 N8 92.00(7) . 3_656
N20 Fe1 N8 88.00(7) 3_556 3_656
N4 Fe1 N8 91.84(7) . 3_656
N4 Fe1 N8 88.16(7) 3_556 3_656
N8 Fe1 N8 180.0 1_455 3_656
O31 Cl1 O1 127(2) . .
O1 Cl1 O2 110.72(16) . .
O1 Cl1 O4 108.41(13) . .
O2 Cl1 O4 110.03(15) . .
O1 Cl1 O3 109.47(18) . .
O2 Cl1 O3 109.6(2) . .
O4 Cl1 O3 108.57(16) . .
O31 Cl1 O21 102(3) . .
O1 Cl1 O21 97.0(16) . .
O31 Cl1 O41 110(2) . .
O1 Cl1 O41 111.4(12) . .
O21 Cl1 O41 105.6(17) . .
C3 N1 N2 101.44(19) . .
N3 N2 N1 114.47(17) . .
N3 N2 C1 122.41(18) . .
N1 N2 C1 122.84(18) . .
N2 N3 N4 105.30(17) . .
N3 N4 C3 106.50(18) . .
N3 N4 Fe1 123.71(14) . .
C3 N4 Fe1 129.55(15) . .
C4 N5 N6 101.14(18) . .
N7 N6 N5 114.44(17) . .
N7 N6 C2 122.76(18) . .
N5 N6 C2 122.80(18) . .
N6 N7 N8 105.53(17) . .
N7 N8 C4 106.66(18) . .
N7 N8 Fe1 119.75(14) . 1_655
C4 N8 Fe1 133.55(15) . 1_655
C20 N20 Fe1 147.26(19) . .
N2 C1 C2 110.94(18) . .
N2 C1 H1A 109.5 . .
C2 C1 H1A 109.5 . .
N2 C1 H1B 109.5 . .
C2 C1 H1B 109.5 . .
H1A C1 H1B 108.0 . .
N6 C2 C1 111.65(18) . .
N6 C2 H2A 109.3 . .
C1 C2 H2A 109.3 . .
N6 C2 H2B 109.3 . .
C1 C2 H2B 109.3 . .
H2A C2 H2B 108.0 . .
N1 C3 N4 112.3(2) . .
N1 C3 H3A 123.9 . .
N4 C3 H3A 123.9 . .
N5 C4 N8 112.2(2) . .
N5 C4 H4A 123.9 . .
N8 C4 H4A 123.9 . .
N20 C20 C211 173(3) . .
N20 C20 C21 175.7(5) . .
C20 C21 C22 110.2(6) . .
C20 C21 H21A 109.6 . .
C22 C21 H21A 109.6 . .
C20 C21 H21B 109.6 . .
C22 C21 H21B 109.6 . .
H21A C21 H21B 108.1 . .
C21 C22 H22A 109.5 . .
C21 C22 H22B 109.5 . .
H22A C22 H22B 109.5 . .
C21 C22 H22C 109.5 . .
H22A C22 H22C 109.5 . .
H22B C22 H22C 109.5 . .
C20 C211 C221 117(4) . .
C20 C211 H21C 108.0 . .
C221 C211 H21C 108.0 . .
C20 C211 H21D 108.0 . .
C221 C211 H21D 108.0 . .
H21C C211 H21D 107.2 . .
C211 C221 H22D 109.5 . .
C211 C221 H22E 109.5 . .
H22D C221 H22E 109.5 . .
C211 C221 H22F 109.5 . .
H22D C221 H22F 109.5 . .
H22E C221 H22F 109.5 . .

loop_
_geom_bond_atom_site_label_1
_geom_bond_atom_site_label_2
_geom_bond_distance
_geom_bond_site_symmetry_2
Fe1 N20 2.148(2) .
Fe1 N20 2.148(2) 3_556
Fe1 N4 2.1758(19) .
Fe1 N4 2.1758(19) 3_556
Fe1 N8 2.1846(19) 1_455
Fe1 N8 2.1846(19) 3_656
Cl1 O31 1.34(5) .
Cl1 O1 1.4295(18) .
Cl1 O2 1.434(2) .
Cl1 O4 1.439(2) .
Cl1 O3 1.451(4) .
Cl1 O21 1.46(4) .
Cl1 O41 1.46(3) .
N1 C3 1.321(3) .
N1 N2 1.333(3) .
N2 N3 1.310(2) .
N2 C1 1.465(3) .
N3 N4 1.327(2) .
N4 C3 1.344(3) .
N5 C4 1.325(3) .
N5 N6 1.339(2) .
N6 N7 1.307(2) .
N6 C2 1.456(3) .
N7 N8 1.323(2) .
N8 C4 1.344(3) .
N8 Fe1 2.1846(19) 1_655
N20 C20 1.140(3) .
C1 C2 1.519(3) .
C1 H1A 0.9900 .
C1 H1B 0.9900 .
C2 H2A 0.9900 .
C2 H2B 0.9900 .
C3 H3A 0.9500 .
C4 H4A 0.9500 .
C20 C211 1.24(5) .
C20 C21 1.490(9) .
C21 C22 1.522(10) .
C21 H21A 0.9900 .
C21 H21B 0.9900 .
C22 H22A 0.9800 .
C22 H22B 0.9800 .
C22 H22C 0.9800 .
C211 C221 1.58(6) .
C211 H21C 0.9900 .
C211 H21D 0.9900 .
C221 H22D 0.9800 .
C221 H22E 0.9800 .
C221 H22F 0.9800 .

loop_
_geom_torsion_atom_site_label_1
_geom_torsion_atom_site_label_2
_geom_torsion_atom_site_label_3
_geom_torsion_atom_site_label_4
_geom_torsion
_geom_torsion_site_symmetry_1
_geom_torsion_site_symmetry_4
C3 N1 N2 N3 -0.4(2) . .
C3 N1 N2 C1 -174.5(2) . .
N1 N2 N3 N4 0.6(2) . .
C1 N2 N3 N4 174.74(18) . .
N2 N3 N4 C3 -0.5(2) . .
N2 N3 N4 Fe1 174.31(13) . .
N20 Fe1 N4 N3 -48.58(17) . .
N20 Fe1 N4 N3 131.42(17) 3_556 .
N8 Fe1 N4 N3 -136.65(17) 1_455 .
N8 Fe1 N4 N3 43.35(17) 3_656 .
N20 Fe1 N4 C3 125.0(2) . .
N20 Fe1 N4 C3 -55.0(2) 3_556 .
N8 Fe1 N4 C3 36.9(2) 1_455 .
N8 Fe1 N4 C3 -143.1(2) 3_656 .
C4 N5 N6 N7 0.1(2) . .
C4 N5 N6 C2 -179.8(2) . .
N5 N6 N7 N8 -0.2(2) . .
C2 N6 N7 N8 179.81(19) . .
N6 N7 N8 C4 0.1(2) . .
N6 N7 N8 Fe1 -177.83(13) . 1_655
N4 Fe1 N20 C20 -35.9(3) . .
N4 Fe1 N20 C20 144.1(3) 3_556 .
N8 Fe1 N20 C20 52.3(3) 1_455 .
N8 Fe1 N20 C20 -127.7(3) 3_656 .
N3 N2 C1 C2 -108.3(2) . .
N1 N2 C1 C2 65.4(3) . .
N7 N6 C2 C1 106.1(2) . .
N5 N6 C2 C1 -73.9(3) . .
N2 C1 C2 N6 63.6(2) . .
N2 N1 C3 N4 0.0(3) . .
N3 N4 C3 N1 0.3(3) . .
Fe1 N4 C3 N1 -174.10(15) . .
N6 N5 C4 N8 -0.1(3) . .
N7 N8 C4 N5 0.0(3) . .
Fe1 N8 C4 N5 177.50(16) 1_655 .
